data_4135263
loop_
_publ_author_name
'Zhang, Hui'
'Wang, Junyi'
'Yang, Weiguang'
'Xiang, Libo'
'Sun, Weicheng'
'Ming, Wenbo'
'Li, Yinxin'
'Lin, Zhenyang'
'Ye, Qing'

_publ_section_title
;
 Solution-Phase Synthesis of a Base-Free Benzoborirene and a
 Three-Dimensional Inorganic Analogue.
;
_journal_name_full 'Journal of the American Chemical Society'
_journal_paper_doi 10.1021/jacs.0c06538
_journal_year 2020
_chemical_formula_moiety 'C19 H48 B11 N3 Si2'
_chemical_formula_sum 'C19 H48 B11 N3 Si2'
_chemical_formula_weight 493.85
_space_group_crystal_system monoclinic
_space_group_IT_number 14
_space_group_name_Hall '-P 2yn'
_space_group_name_H-M_alt 'P 1 21/n 1'
_symmetry_Int_Tables_number 14
_atom_sites_solution_primary iterative
_audit_creation_date 2020-08-14
_audit_creation_method
;
Olex2 1.2
(compiled 2018.04.26 svn.r3504 for OlexSys, GUI svn.r5492)
;
_cell_angle_alpha 90
_cell_angle_beta 92.683(2)
_cell_angle_gamma 90
_cell_formula_units_Z 4
_cell_length_a 9.6845(5)
_cell_length_b 19.2174(11)
_cell_length_c 16.6527(8)
_cell_measurement_reflns_used 9923
_cell_measurement_temperature 104(2)
_cell_measurement_theta_max 27.503
_cell_measurement_theta_min 2.357
_cell_volume 3095.9(3)
_computing_cell_refinement 'SAINT V8.38A (?, 2016)'
_computing_data_reduction 'SAINT V8.38A (?, 2016)'
_computing_molecular_graphics 'Olex2 (Dolomanov et al., 2009)'
_computing_publication_material 'Olex2 (Dolomanov et al., 2009)'
_computing_structure_refinement 'olex2.refine (Bourhis et al., 2015)'
_computing_structure_solution 'olex2.solve (Bourhis et al., 2015)'
_diffrn_ambient_temperature 104.02
_diffrn_measured_fraction_theta_full 0.9868
_diffrn_measured_fraction_theta_max 0.9868
_diffrn_measurement_device_type 'Bruker APEX-II CCD'
_diffrn_measurement_method '\f and \w scans'
_diffrn_radiation_type 'Mo K\a'
_diffrn_radiation_wavelength 0.71073
_diffrn_reflns_av_R_equivalents 0.0588
_diffrn_reflns_av_unetI/netI 0.0658
_diffrn_reflns_limit_h_max 11
_diffrn_reflns_limit_h_min -12
_diffrn_reflns_limit_k_max 25
_diffrn_reflns_limit_k_min -19
_diffrn_reflns_limit_l_max 21
_diffrn_reflns_limit_l_min -20
_diffrn_reflns_number 19979
_diffrn_reflns_theta_full 24.9978
_diffrn_reflns_theta_max 25.00
_diffrn_reflns_theta_min 2.36
_diffrn_standards_number 0
_exptl_absorpt_coefficient_mu 0.129
_exptl_absorpt_correction_T_max 0.7456
_exptl_absorpt_correction_T_min 0.4221
_exptl_absorpt_correction_type multi-scan
_exptl_absorpt_process_details
'SADABS-2016/2 (Bruker,2016/2) was used for absorption correction. wR2(int) was 0.1400 before and 0.0788 after correction. The Ratio of minimum to maximum transmission is 0.5661. The \l/2 correction factor is Not present.'
_exptl_crystal_colour 'clear light colourless'
_exptl_crystal_colour_lustre clear
_exptl_crystal_colour_modifier light
_exptl_crystal_colour_primary colourless
_exptl_crystal_density_diffrn 1.0592
_exptl_crystal_description block
_exptl_crystal_F_000 1064.8443
_exptl_crystal_size_max 0.14
_exptl_crystal_size_mid 0.12
_exptl_crystal_size_min 0.11
_refine_diff_density_max 0.6510
_refine_diff_density_min -0.4410
_refine_diff_density_rms 0.0718
_refine_ls_d_res_high 0.8409
_refine_ls_d_res_low 8.6408
_refine_ls_goodness_of_fit_ref 1.0398
_refine_ls_hydrogen_treatment constr
_refine_ls_matrix_type full
_refine_ls_number_constraints 72
_refine_ls_number_parameters 328
_refine_ls_number_reflns 5393
_refine_ls_number_restraints 0
_refine_ls_restrained_S_all 1.0398
_refine_ls_R_factor_all 0.0616
_refine_ls_R_factor_gt 0.0560
_refine_ls_shift/su_max 0.0000
_refine_ls_shift/su_mean 0.0000
_refine_ls_structure_factor_coef Fsqd
_refine_ls_weighting_details 'w=1/[\s^2^(Fo^2^)+(0.0935P)^2^+1.7406P] where P=(Fo^2^+2Fc^2^)/3'
_refine_ls_weighting_scheme calc
_refine_ls_wR_factor_gt 0.1530
_refine_ls_wR_factor_ref 0.1590
_reflns_Friedel_coverage 0.0
_reflns_limit_h_max 9
_reflns_limit_h_min -11
_reflns_limit_k_max 22
_reflns_limit_k_min 0
_reflns_limit_l_max 19
_reflns_limit_l_min -8
_reflns_number_gt 4746
_reflns_number_total 5393
_reflns_threshold_expression I>=2u(I)
_cod_data_source_file ja0c06538_si_002.cif
_cod_data_source_block 14
_cod_original_sg_symbol_Hall '-P 2ybc (x-z,y,z)'
_cod_database_code 4135263
_olex2_refinement_description
;
1. Fixed Uiso
 At 1.2 times of:
  All B(H) groups, All C(H) groups
 At 1.5 times of:
  All C(H,H,H) groups
2.a Ternary CH refined with riding coordinates:
 C2(H2), C12(H12)
2.b Idealised Me refined as rotating group:
 C1(H1a,H1b,H1c), C6(H6a,H6b,H6c), C7(H7a,H7b,H7c), C9(H9a,H9b,H9c), C10(H10a,
 H10b,H10c), C11(H11a,H11b,H11c), C13(H13a,H13b,H13c), C14(H14a,H14b,H14c),
 C16(H16a,H16b,H16c), C18(H18a,H18b,H18c), C19(H19a,H19b,H19c), C20(H20a,H20b,
 H20c)
2.c Boron cage BH refined with riding coordinates:
 B1(H1), B2(H2a), B3(H3), B0aa(H0aa), B5(H5), B6(H6), B7(H7), B8(H8), B9(H9),
 B10(H10)
;
_olex2_submission_special_instructions 'No special instructions were received'

loop_
_space_group_symop_id
_space_group_symop_operation_xyz
1 x,y,z
2 -x+1/2,y+1/2,-z+1/2
3 -x,-y,-z
4 x-1/2,-y-1/2,z-1/2

loop_
_atom_site_label
_atom_site_type_symbol
_atom_site_fract_x
_atom_site_fract_y
_atom_site_fract_z
_atom_site_U_iso_or_equiv
_atom_site_adp_type
_atom_site_occupancy
_atom_site_refinement_flags_posn
Si1 Si 0.20491(5) 0.57482(3) 0.57879(3) 0.01826(18) Uani 1.000000 .
Si2 Si 0.13822(6) 0.80434(3) 0.57471(4) 0.02373(19) Uani 1.000000 .
N1 N 0.54332(16) 0.85002(8) 0.61030(9) 0.0148(3) Uani 1.000000 .
N2 N 0.25805(16) 0.74267(8) 0.59961(9) 0.0178(4) Uani 1.000000 .
N3 N 0.53868(16) 0.79631(8) 0.49623(9) 0.0152(4) Uani 1.000000 .
C1 C 0.6651(2) 0.85216(12) 0.74355(12) 0.0290(5) Uani 1.000000 .
H1a H 0.7080(8) 0.8082(4) 0.7283(7) 0.0435(8) Uiso 1.000000 GR
H1b H 0.7258(6) 0.8910(5) 0.7306(7) 0.0435(8) Uiso 1.000000 GR
H1c H 0.6507(3) 0.8520(8) 0.80140(12) 0.0435(8) Uiso 1.000000 GR
C2 C 0.5274(2) 0.86036(10) 0.69767(11) 0.0206(4) Uani 1.000000 .
H2 H 0.4661(2) 0.82223(10) 0.71599(11) 0.0247(5) Uiso 1.000000 R
C3 C 0.50006(18) 0.79093(9) 0.57274(10) 0.0133(4) Uani 1.000000 .
B4 B 0.3942(2) 0.73331(11) 0.60620(12) 0.0151(4) Uani 1.000000 .
C5 C 0.46282(18) 0.66424(10) 0.64951(11) 0.0143(4) Uani 1.000000 .
C6 C 0.0581(2) 0.60545(12) 0.63782(13) 0.0247(5) Uani 1.000000 .
H6a H -0.0288(2) 0.5988(7) 0.6062(4) 0.0371(7) Uiso 1.000000 GR
H6b H 0.0556(10) 0.5788(6) 0.6879(4) 0.0371(7) Uiso 1.000000 GR
H6c H 0.0702(8) 0.6549(2) 0.6504(8) 0.0371(7) Uiso 1.000000 GR
C7 C 0.1864(2) 0.47843(11) 0.56546(13) 0.0257(5) Uani 1.000000 .
H7a H 0.2022(15) 0.45531(12) 0.61753(19) 0.0386(7) Uiso 1.000000 GR
H7b H 0.0930(5) 0.46770(12) 0.5438(8) 0.0386(7) Uiso 1.000000 GR
H7c H 0.2543(10) 0.46186(16) 0.5280(7) 0.0386(7) Uiso 1.000000 GR
C8 C 0.37633(19) 0.58788(10) 0.64084(11) 0.0152(4) Uani 1.000000 .
C9 C 0.0006(3) 0.76835(14) 0.50356(19) 0.0499(8) Uani 1.000000 .
H9a H 0.0405(5) 0.7578(10) 0.4519(5) 0.0748(12) Uiso 1.000000 GR
H9b H -0.0372(15) 0.7257(6) 0.5262(6) 0.0748(12) Uiso 1.000000 GR
H9c H -0.0734(11) 0.8027(5) 0.4954(10) 0.0748(12) Uiso 1.000000 GR
C10 C 0.0542(3) 0.83141(16) 0.66833(19) 0.0558(9) Uani 1.000000 .
H10a H 0.009(2) 0.7911(3) 0.6919(8) 0.0837(13) Uiso 1.000000 GR
H10b H 0.1244(5) 0.8501(11) 0.7069(6) 0.0837(13) Uiso 1.000000 GR
H10c H -0.0151(17) 0.8673(9) 0.6554(3) 0.0837(13) Uiso 1.000000 GR
C11 C 0.2025(2) 0.88519(12) 0.52531(14) 0.0306(5) Uani 1.000000 .
H11a H 0.2780(11) 0.9055(5) 0.5589(5) 0.0459(8) Uiso 1.000000 GR
H11b H 0.2363(15) 0.87338(18) 0.4724(4) 0.0459(8) Uiso 1.000000 GR
H11c H 0.1269(5) 0.9189(3) 0.5188(9) 0.0459(8) Uiso 1.000000 GR
C12 C 0.5108(2) 0.73987(10) 0.43673(11) 0.0190(4) Uani 1.000000 .
H12 H 0.4613(2) 0.70238(10) 0.46549(11) 0.0228(5) Uiso 1.000000 R
C13 C 0.6438(2) 0.70761(12) 0.40926(13) 0.0294(5) Uani 1.000000 .
H13a H 0.6890(9) 0.7400(4) 0.3734(8) 0.0441(8) Uiso 1.000000 GR
H13b H 0.7057(7) 0.6978(8) 0.45616(15) 0.0441(8) Uiso 1.000000 GR
H13c H 0.6225(3) 0.6642(4) 0.3805(8) 0.0441(8) Uiso 1.000000 GR
C14 C 0.4137(2) 0.76326(13) 0.36743(12) 0.0310(5) Uani 1.000000 .
H14a H 0.3315(8) 0.7849(8) 0.38881(12) 0.0465(8) Uiso 1.000000 GR
H14b H 0.4612(6) 0.7971(6) 0.3343(6) 0.0465(8) Uiso 1.000000 GR
H14c H 0.3860(14) 0.72289(17) 0.3345(6) 0.0465(8) Uiso 1.000000 GR
C15 C 0.6051(2) 0.85976(10) 0.48515(11) 0.0187(4) Uani 1.000000 .
C16 C 0.6600(2) 0.88410(13) 0.40737(13) 0.0309(5) Uani 1.000000 .
H16a H 0.7276(13) 0.8504(5) 0.3890(5) 0.0463(8) Uiso 1.000000 GR
H16b H 0.5836(3) 0.8883(8) 0.3669(3) 0.0463(8) Uiso 1.000000 GR
H16c H 0.7046(15) 0.9295(4) 0.4153(3) 0.0463(8) Uiso 1.000000 GR
C17 C 0.6087(2) 0.89302(10) 0.55658(11) 0.0182(4) Uani 1.000000 .
C18 C 0.6679(3) 0.96331(12) 0.57657(13) 0.0307(5) Uani 1.000000 .
H18a H 0.5926(3) 0.9971(2) 0.5805(9) 0.0460(8) Uiso 1.000000 GR
H18b H 0.7210(14) 0.9610(2) 0.6281(5) 0.0460(8) Uiso 1.000000 GR
H18c H 0.7287(13) 0.9778(4) 0.5343(5) 0.0460(8) Uiso 1.000000 GR
C19 C 0.4560(3) 0.92918(13) 0.71611(15) 0.0398(6) Uani 1.000000 .
H19a H 0.5189(7) 0.96792(14) 0.7064(10) 0.0597(9) Uiso 1.000000 GR
H19b H 0.3722(10) 0.9341(5) 0.6813(8) 0.0597(9) Uiso 1.000000 GR
H19c H 0.4313(17) 0.9296(4) 0.7725(3) 0.0597(9) Uiso 1.000000 GR
C20 C 0.2113(2) 0.61137(12) 0.47562(12) 0.0246(5) Uani 1.000000 .
H20a H 0.1262(7) 0.5993(7) 0.4446(3) 0.0369(7) Uiso 1.000000 GR
H20b H 0.2201(15) 0.66212(13) 0.47875(12) 0.0369(7) Uiso 1.000000 GR
H20c H 0.2910(9) 0.5920(6) 0.4491(3) 0.0369(7) Uiso 1.000000 GR
B1 B 0.5414(2) 0.67020(12) 0.74395(13) 0.0189(5) Uani 1.000000 .
H1 H 0.5579(2) 0.72044(12) 0.77710(13) 0.0226(6) Uiso 1.000000 R
B2 B 0.6376(2) 0.64903(12) 0.65929(13) 0.0191(5) Uani 1.000000 .
H2a H 0.7174(2) 0.68519(12) 0.63627(13) 0.0229(6) Uiso 1.000000 R
B3 B 0.6651(2) 0.60164(12) 0.75065(14) 0.0205(5) Uani 1.000000 .
H3 H 0.7636(2) 0.60593(12) 0.78836(14) 0.0246(6) Uiso 1.000000 R
B0aa B 0.6583(2) 0.55729(12) 0.65683(14) 0.0201(5) Uani 1.000000 .
H0aa H 0.7522(2) 0.53256(12) 0.63221(14) 0.0242(6) Uiso 1.000000 R
B5 B 0.5292(2) 0.59818(11) 0.59329(13) 0.0175(5) Uani 1.000000 .
H5 H 0.5354(2) 0.60073(11) 0.52637(13) 0.0211(5) Uiso 1.000000 R
B6 B 0.3746(2) 0.63298(11) 0.72957(12) 0.0167(4) Uani 1.000000 .
H6 H 0.2799(2) 0.65857(11) 0.75207(12) 0.0200(5) Uiso 1.000000 R
B7 B 0.3946(2) 0.54130(12) 0.72800(13) 0.0187(5) Uani 1.000000 .
H7 H 0.3132(2) 0.50573(12) 0.75028(13) 0.0224(6) Uiso 1.000000 R
B8 B 0.4914(2) 0.51957(11) 0.64386(14) 0.0195(5) Uani 1.000000 .
H8 H 0.4744(2) 0.46953(11) 0.61038(14) 0.0234(6) Uiso 1.000000 R
B9 B 0.5738(2) 0.52173(12) 0.74077(14) 0.0210(5) Uani 1.000000 .
H9 H 0.6118(2) 0.47324(12) 0.77190(14) 0.0252(6) Uiso 1.000000 R
B10 B 0.5010(2) 0.59220(12) 0.79467(13) 0.0204(5) Uani 1.000000 .
H10 H 0.4909(2) 0.59049(12) 0.86136(13) 0.0245(6) Uiso 1.000000 R

loop_
_atom_site_aniso_label
_atom_site_aniso_U_11
_atom_site_aniso_U_22
_atom_site_aniso_U_33
_atom_site_aniso_U_12
_atom_site_aniso_U_13
_atom_site_aniso_U_23
Si1 0.0161(3) 0.0175(3) 0.0208(3) -0.0038(2) -0.0026(2) 0.0017(2)
Si2 0.0175(3) 0.0199(3) 0.0340(4) 0.0033(2) 0.0021(2) 0.0110(2)
N1 0.0176(8) 0.0117(8) 0.0148(7) -0.0015(6) -0.0012(6) 0.0005(6)
N2 0.0178(8) 0.0144(8) 0.0212(8) -0.0009(6) 0.0002(6) 0.0041(6)
N3 0.0187(8) 0.0126(8) 0.0143(8) -0.0026(6) 0.0001(6) 0.0013(6)
C1 0.0371(13) 0.0277(12) 0.0215(10) -0.0122(10) -0.0072(9) 0.0020(9)
C2 0.0321(11) 0.0146(10) 0.0153(9) 0.0003(8) 0.0032(8) -0.0019(7)
C3 0.0126(9) 0.0117(9) 0.0152(9) 0.0008(7) -0.0022(7) 0.0014(7)
B4 0.0192(10) 0.0113(11) 0.0147(10) -0.0017(8) -0.0010(8) -0.0007(8)
C5 0.0128(9) 0.0115(9) 0.0183(9) -0.0015(7) -0.0005(7) 0.0010(7)
C6 0.0169(10) 0.0244(11) 0.0328(11) -0.0033(8) 0.0009(8) 0.0055(9)
C7 0.0249(11) 0.0213(11) 0.0304(11) -0.0077(9) -0.0047(9) 0.0006(9)
C8 0.0163(9) 0.0119(9) 0.0172(9) -0.0026(7) -0.0006(7) 0.0003(7)
C9 0.0294(13) 0.0324(14) 0.085(2) -0.0027(11) -0.0264(13) 0.0217(14)
C10 0.0637(19) 0.0440(18) 0.0626(18) 0.0286(15) 0.0337(15) 0.0182(14)
C11 0.0295(12) 0.0228(12) 0.0391(12) 0.0000(9) -0.0029(9) 0.0134(10)
C12 0.0254(10) 0.0172(10) 0.0142(9) -0.0024(8) -0.0009(7) -0.0026(7)
C13 0.0326(12) 0.0264(12) 0.0294(11) 0.0011(9) 0.0045(9) -0.0071(9)
C14 0.0377(13) 0.0325(13) 0.0218(10) -0.0004(10) -0.0095(9) -0.0023(9)
C15 0.0203(10) 0.0158(10) 0.0200(9) -0.0040(8) 0.0016(7) 0.0045(7)
C16 0.0394(13) 0.0295(13) 0.0243(11) -0.0099(10) 0.0071(9) 0.0070(9)
C17 0.0209(10) 0.0119(10) 0.0214(9) -0.0043(8) -0.0009(7) 0.0036(7)
C18 0.0413(13) 0.0178(11) 0.0325(12) -0.0142(10) -0.0029(10) 0.0019(9)
C19 0.0634(18) 0.0254(13) 0.0314(12) 0.0137(12) 0.0103(11) -0.0053(10)
C20 0.0260(11) 0.0246(11) 0.0226(10) -0.0062(9) -0.0056(8) 0.0009(8)
B1 0.0200(11) 0.0158(11) 0.0203(10) -0.0027(9) -0.0047(8) 0.0013(8)
B2 0.0150(10) 0.0163(11) 0.0259(11) 0.0002(8) -0.0020(8) 0.0005(9)
B3 0.0186(11) 0.0154(11) 0.0269(11) -0.0004(9) -0.0064(9) 0.0030(9)
B0aa 0.0176(11) 0.0136(11) 0.0290(12) -0.0003(9) -0.0014(9) 0.0005(9)
B5 0.0174(11) 0.0140(11) 0.0214(10) -0.0022(8) 0.0021(8) -0.0005(8)
B6 0.0192(11) 0.0153(11) 0.0155(10) -0.0002(8) -0.0001(8) 0.0027(8)
B7 0.0204(11) 0.0146(11) 0.0209(10) -0.0008(9) -0.0018(8) 0.0055(8)
B8 0.0188(11) 0.0118(11) 0.0277(11) -0.0005(8) -0.0009(9) 0.0008(9)
B9 0.0200(11) 0.0147(11) 0.0277(11) 0.0000(9) -0.0036(9) 0.0040(9)
B10 0.0236(12) 0.0164(11) 0.0207(11) -0.0002(9) -0.0043(9) 0.0043(9)

loop_
_atom_type_symbol
_atom_type_scat_dispersion_real
_atom_type_scat_dispersion_imag
_atom_type_scat_Cromer_Mann_a1
_atom_type_scat_Cromer_Mann_a2
_atom_type_scat_Cromer_Mann_a3
_atom_type_scat_Cromer_Mann_a4
_atom_type_scat_Cromer_Mann_b1
_atom_type_scat_Cromer_Mann_b2
_atom_type_scat_Cromer_Mann_b3
_atom_type_scat_Cromer_Mann_b4
_atom_type_scat_Cromer_Mann_c
_atom_type_scat_source
_atom_type_scat_dispersion_source
H 0.00000 0.00000 0.49300 0.32291 0.14019 0.04081 10.51090 26.12570 3.14236 57.79970 0.0030380000826 'International Tables Volume C Table 6.1.1.4 (pp. 500-502)' 'Henke, Gullikson and Davis, At. Data and Nucl. Data Tables, 1993, 54, 2'
C 0.00347 0.00161 2.31000 1.02000 1.58860 0.86500 20.84390 10.20750 0.56870 51.65120 0.215599998832 'International Tables Volume C Table 6.1.1.4 (pp. 500-502)' 'Henke, Gullikson and Davis, At. Data and Nucl. Data Tables, 1993, 54, 2'
B 0.00141 0.00067 2.05450 1.33260 1.09790 0.70680 23.21850 1.02100 60.34980 0.14030 -0.193200007081 'International Tables Volume C Table 6.1.1.4 (pp. 500-502)' 'Henke, Gullikson and Davis, At. Data and Nucl. Data Tables, 1993, 54, 2'
Si 0.08192 0.07060 6.29150 3.03530 1.98910 1.54100 2.43860 32.33370 0.67850 81.69370 1.14069998264 'International Tables Volume C Table 6.1.1.4 (pp. 500-502)' 'Henke, Gullikson and Davis, At. Data and Nucl. Data Tables, 1993, 54, 2'
N 0.00653 0.00323 12.21260 3.13220 2.01250 1.16630 0.00570 9.89330 28.99750 0.58260 -11.5290002823 'International Tables Volume C Table 6.1.1.4 (pp. 500-502)' 'Henke, Gullikson and Davis, At. Data and Nucl. Data Tables, 1993, 54, 2'

loop_
_geom_angle_atom_site_label_1
_geom_angle_atom_site_label_2
_geom_angle_atom_site_label_3
_geom_angle
_geom_angle_site_symmetry_1
_geom_angle_site_symmetry_3
_geom_angle_publ_flag
C7 Si1 C6 107.70(10) . . ?
C8 Si1 C6 109.58(9) . . ?
C8 Si1 C7 105.50(9) . . ?
C20 Si1 C6 115.32(10) . . ?
C20 Si1 C7 105.73(10) . . ?
C20 Si1 C8 112.36(9) . . ?
C9 Si2 N2 110.78(10) . . ?
C10 Si2 N2 108.08(11) . . ?
C10 Si2 C9 107.84(16) . . ?
C11 Si2 N2 116.61(9) . . ?
C11 Si2 C9 105.61(11) . . ?
C11 Si2 C10 107.57(13) . . ?
C3 N1 C2 121.43(15) . . ?
C17 N1 C2 128.47(16) . . ?
C17 N1 C3 109.97(15) . . ?
B4 N2 Si2 141.14(15) . . ?
C12 N3 C3 121.63(15) . . ?
C15 N3 C3 110.01(15) . . ?
C15 N3 C12 128.35(15) . . ?
H1b C1 H1a 109.5 . . ?
H1c C1 H1a 109.5 . . ?
H1c C1 H1b 109.5 . . ?
C2 C1 H1a 109.5 . . ?
C2 C1 H1b 109.5 . . ?
C2 C1 H1c 109.5 . . ?
C1 C2 N1 110.57(16) . . ?
H2 C2 N1 106.96(10) . . ?
H2 C2 C1 106.96(11) . . ?
C19 C2 N1 112.41(17) . . ?
C19 C2 C1 112.60(19) . . ?
C19 C2 H2 106.96(13) . . ?
N3 C3 N1 106.18(15) . . ?
B4 C3 N1 126.86(16) . . ?
B4 C3 N3 125.70(16) . . ?
C3 B4 N2 121.22(17) . . ?
C5 B4 N2 121.78(17) . . ?
C5 B4 C3 116.99(15) . . ?
C8 C5 B4 118.45(14) . . ?
B1 C5 B4 120.17(15) . . ?
B1 C5 C8 109.40(14) . . ?
B2 C5 B4 123.90(15) . . ?
B2 C5 C8 110.00(14) . . ?
B2 C5 B1 62.11(12) . . ?
B5 C5 B4 120.88(14) . . ?
B5 C5 C8 60.64(11) . . ?
B5 C5 B1 112.73(14) . . ?
B5 C5 B2 62.24(12) . . ?
B6 C5 B4 114.66(15) . . ?
B6 C5 C8 60.19(11) . . ?
B6 C5 B1 61.99(12) . . ?
B6 C5 B2 112.91(14) . . ?
B6 C5 B5 112.03(14) . . ?
H6a C6 Si1 109.5 . . ?
H6b C6 Si1 109.5 . . ?
H6b C6 H6a 109.5 . . ?
H6c C6 Si1 109.5 . . ?
H6c C6 H6a 109.5 . . ?
H6c C6 H6b 109.5 . . ?
H7a C7 Si1 109.5 . . ?
H7b C7 Si1 109.5 . . ?
H7b C7 H7a 109.5 . . ?
H7c C7 Si1 109.5 . . ?
H7c C7 H7a 109.5 . . ?
H7c C7 H7b 109.5 . . ?
C5 C8 Si1 124.63(12) . . ?
B5 C8 Si1 120.33(12) . . ?
B5 C8 C5 60.46(11) . . ?
B6 C8 Si1 118.96(12) . . ?
B6 C8 C5 60.85(11) . . ?
B6 C8 B5 112.44(14) . . ?
B7 C8 Si1 116.06(12) . . ?
B7 C8 C5 110.54(13) . . ?
B7 C8 B5 113.19(14) . . ?
B7 C8 B6 62.43(12) . . ?
B8 C8 Si1 117.13(12) . . ?
B8 C8 C5 109.97(14) . . ?
B8 C8 B5 62.09(12) . . ?
B8 C8 B6 113.15(14) . . ?
B8 C8 B7 62.22(12) . . ?
H9a C9 Si2 109.5 . . ?
H9b C9 Si2 109.5 . . ?
H9b C9 H9a 109.5 . . ?
H9c C9 Si2 109.5 . . ?
H9c C9 H9a 109.5 . . ?
H9c C9 H9b 109.5 . . ?
H10a C10 Si2 109.5 . . ?
H10b C10 Si2 109.5 . . ?
H10b C10 H10a 109.5 . . ?
H10c C10 Si2 109.5 . . ?
H10c C10 H10a 109.5 . . ?
H10c C10 H10b 109.5 . . ?
H11a C11 Si2 109.5 . . ?
H11b C11 Si2 109.5 . . ?
H11b C11 H11a 109.5 . . ?
H11c C11 Si2 109.5 . . ?
H11c C11 H11a 109.5 . . ?
H11c C11 H11b 109.5 . . ?
H12 C12 N3 106.43(10) . . ?
C13 C12 N3 111.65(16) . . ?
C13 C12 H12 106.43(12) . . ?
C14 C12 N3 112.12(17) . . ?
C14 C12 H12 106.43(12) . . ?
C14 C12 C13 113.23(17) . . ?
H13a C13 C12 109.5 . . ?
H13b C13 C12 109.5 . . ?
H13b C13 H13a 109.5 . . ?
H13c C13 C12 109.5 . . ?
H13c C13 H13a 109.5 . . ?
H13c C13 H13b 109.5 . . ?
H14a C14 C12 109.5 . . ?
H14b C14 C12 109.5 . . ?
H14b C14 H14a 109.5 . . ?
H14c C14 C12 109.5 . . ?
H14c C14 H14a 109.5 . . ?
H14c C14 H14b 109.5 . . ?
C16 C15 N3 124.88(18) . . ?
C17 C15 N3 106.86(16) . . ?
C17 C15 C16 128.25(18) . . ?
H16a C16 C15 109.5 . . ?
H16b C16 C15 109.5 . . ?
H16b C16 H16a 109.5 . . ?
H16c C16 C15 109.5 . . ?
H16c C16 H16a 109.5 . . ?
H16c C16 H16b 109.5 . . ?
C15 C17 N1 106.97(16) . . ?
C18 C17 N1 124.97(17) . . ?
C18 C17 C15 128.05(18) . . ?
H18a C18 C17 109.5 . . ?
H18b C18 C17 109.5 . . ?
H18b C18 H18a 109.5 . . ?
H18c C18 C17 109.5 . . ?
H18c C18 H18a 109.5 . . ?
H18c C18 H18b 109.5 . . ?
H19a C19 C2 109.5 . . ?
H19b C19 C2 109.5 . . ?
H19b C19 H19a 109.5 . . ?
H19c C19 C2 109.5 . . ?
H19c C19 H19a 109.5 . . ?
H19c C19 H19b 109.5 . . ?
H20a C20 Si1 109.5 . . ?
H20b C20 Si1 109.5 . . ?
H20b C20 H20a 109.5 . . ?
H20c C20 Si1 109.5 . . ?
H20c C20 H20a 109.5 . . ?
H20c C20 H20b 109.5 . . ?
H1 B1 C5 123.73(10) . . ?
B2 B1 C5 58.92(11) . . ?
B2 B1 H1 121.46(10) . . ?
B3 B1 C5 106.02(15) . . ?
B3 B1 H1 121.82(10) . . ?
B3 B1 B2 60.22(13) . . ?
B6 B1 C5 59.18(11) . . ?
B6 B1 H1 121.47(10) . . ?
B6 B1 B2 108.02(15) . . ?
B6 B1 B3 108.43(16) . . ?
B10 B1 C5 106.34(15) . . ?
B10 B1 H1 121.57(10) . . ?
B10 B1 B2 108.70(16) . . ?
B10 B1 B3 60.49(13) . . ?
B10 B1 B6 60.22(12) . . ?
B1 B2 C5 58.97(11) . . ?
H2a B2 C5 123.66(10) . . ?
H2a B2 B1 121.74(10) . . ?
B3 B2 C5 105.97(15) . . ?
B3 B2 B1 60.10(13) . . ?
B3 B2 H2a 122.09(10) . . ?
B0aa B2 C5 106.19(15) . . ?
B0aa B2 B1 108.09(16) . . ?
B0aa B2 H2a 121.86(10) . . ?
B0aa B2 B3 59.98(13) . . ?
B5 B2 C5 58.93(11) . . ?
B5 B2 B1 107.51(15) . . ?
B5 B2 H2a 121.78(10) . . ?
B5 B2 B3 107.90(15) . . ?
B5 B2 B0aa 60.25(12) . . ?
B2 B3 B1 59.68(12) . . ?
H3 B3 B1 122.22(10) . . ?
H3 B3 B2 122.02(10) . . ?
B0aa B3 B1 107.60(15) . . ?
B0aa B3 B2 59.80(12) . . ?
B0aa B3 H3 121.56(10) . . ?
B9 B3 B1 107.67(15) . . ?
B9 B3 B2 107.99(15) . . ?
B9 B3 H3 121.52(10) . . ?
B9 B3 B0aa 60.42(13) . . ?
B10 B3 B1 59.55(12) . . ?
B10 B3 B2 107.53(15) . . ?
B10 B3 H3 121.78(10) . . ?
B10 B3 B0aa 108.32(15) . . ?
B10 B3 B9 60.18(13) . . ?
B3 B0aa B2 60.22(12) . . ?
H0aa B0aa B2 121.64(10) . . ?
H0aa B0aa B3 121.85(10) . . ?
B5 B0aa B2 59.92(12) . . ?
B5 B0aa B3 107.84(15) . . ?
B5 B0aa H0aa 121.91(10) . . ?
B8 B0aa B2 107.76(15) . . ?
B8 B0aa B3 107.37(16) . . ?
B8 B0aa H0aa 122.12(10) . . ?
B8 B0aa B5 59.89(12) . . ?
B9 B0aa B2 107.77(16) . . ?
B9 B0aa B3 59.72(13) . . ?
B9 B0aa H0aa 122.19(10) . . ?
B9 B0aa B5 107.36(15) . . ?
B9 B0aa B8 59.44(12) . . ?
C8 B5 C5 58.90(11) . . ?
B2 B5 C5 58.83(11) . . ?
B2 B5 C8 105.93(15) . . ?
B0aa B5 C5 105.79(15) . . ?
B0aa B5 C8 105.71(15) . . ?
B0aa B5 B2 59.83(12) . . ?
H5 B5 C5 123.26(9) . . ?
H5 B5 C8 123.38(9) . . ?
H5 B5 B2 122.24(10) . . ?
H5 B5 B0aa 122.73(10) . . ?
B8 B5 C5 106.22(15) . . ?
B8 B5 C8 58.93(12) . . ?
B8 B5 B2 107.66(15) . . ?
B8 B5 B0aa 59.86(12) . . ?
B8 B5 H5 122.07(10) . . ?
C8 B6 C5 58.96(11) . . ?
B1 B6 C5 58.83(11) . . ?
B1 B6 C8 105.93(15) . . ?
H6 B6 C5 123.27(9) . . ?
H6 B6 C8 123.50(9) . . ?
H6 B6 B1 122.19(10) . . ?
B7 B6 C5 106.01(15) . . ?
B7 B6 C8 58.61(11) . . ?
B7 B6 B1 107.62(15) . . ?
B7 B6 H6 122.23(10) . . ?
B10 B6 C5 105.80(15) . . ?
B10 B6 C8 105.55(15) . . ?
B10 B6 B1 59.88(12) . . ?
B10 B6 H6 122.72(10) . . ?
B10 B6 B7 59.89(12) . . ?
B6 B7 C8 58.96(11) . . ?
H7 B7 C8 123.70(9) . . ?
H7 B7 B6 121.48(10) . . ?
B8 B7 C8 59.27(12) . . ?
B8 B7 B6 107.96(15) . . ?
B8 B7 H7 121.66(10) . . ?
B9 B7 C8 105.93(15) . . ?
B9 B7 B6 108.39(15) . . ?
B9 B7 H7 121.98(10) . . ?
B9 B7 B8 59.69(13) . . ?
B10 B7 C8 106.09(15) . . ?
B10 B7 B6 60.23(12) . . ?
B10 B7 H7 121.80(10) . . ?
B10 B7 B8 108.16(16) . . ?
B10 B7 B9 60.44(13) . . ?
B0aa B8 C8 106.07(15) . . ?
B5 B8 C8 58.99(11) . . ?
B5 B8 B0aa 60.25(12) . . ?
B7 B8 C8 58.50(12) . . ?
B7 B8 B0aa 108.66(15) . . ?
B7 B8 B5 107.62(15) . . ?
H8 B8 C8 124.07(9) . . ?
H8 B8 B0aa 121.55(10) . . ?
H8 B8 B5 121.55(10) . . ?
H8 B8 B7 121.67(10) . . ?
B9 B8 C8 105.84(15) . . ?
B9 B8 B0aa 60.64(13) . . ?
B9 B8 B5 108.60(15) . . ?
B9 B8 B7 60.35(13) . . ?
B9 B8 H8 121.64(10) . . ?
B0aa B9 B3 59.86(13) . . ?
B7 B9 B3 107.87(15) . . ?
B7 B9 B0aa 107.78(15) . . ?
B8 B9 B3 107.85(15) . . ?
B8 B9 B0aa 59.91(12) . . ?
B8 B9 B7 59.96(12) . . ?
H9 B9 B3 121.68(10) . . ?
H9 B9 B0aa 121.82(10) . . ?
H9 B9 B7 121.93(10) . . ?
H9 B9 B8 121.85(10) . . ?
B10 B9 B3 60.30(13) . . ?
B10 B9 B0aa 107.97(16) . . ?
B10 B9 B7 59.63(12) . . ?
B10 B9 B8 107.73(15) . . ?
B10 B9 H9 121.78(10) . . ?
B3 B10 B1 59.96(12) . . ?
B6 B10 B1 59.90(12) . . ?
B6 B10 B3 107.76(15) . . ?
B7 B10 B1 107.63(15) . . ?
B7 B10 B3 107.49(16) . . ?
B7 B10 B6 59.88(12) . . ?
B9 B10 B1 107.47(16) . . ?
B9 B10 B3 59.52(13) . . ?
B9 B10 B6 107.71(15) . . ?
B9 B10 B7 59.93(12) . . ?
H10 B10 B1 121.93(10) . . ?
H10 B10 B3 122.01(10) . . ?
H10 B10 B6 121.80(10) . . ?
H10 B10 B7 121.94(10) . . ?
H10 B10 B9 122.05(10) . . ?

loop_
_geom_bond_atom_site_label_1
_geom_bond_atom_site_label_2
_geom_bond_distance
_geom_bond_site_symmetry_2
_geom_bond_publ_flag
Si1 C6 1.862(2) . ?
Si1 C7 1.873(2) . ?
Si1 C8 1.9304(19) . ?
Si1 C20 1.860(2) . ?
Si2 N2 1.6966(16) . ?
Si2 C9 1.874(3) . ?
Si2 C10 1.866(3) . ?
Si2 C11 1.878(2) . ?
N1 C2 1.484(2) . ?
N1 C3 1.353(2) . ?
N1 C17 1.392(2) . ?
N2 B4 1.330(3) . ?
N3 C3 1.348(2) . ?
N3 C12 1.485(2) . ?
N3 C15 1.395(2) . ?
C1 H1a 0.9800 . ?
C1 H1b 0.9800 . ?
C1 H1c 0.9800 . ?
C1 C2 1.514(3) . ?
C2 H2 1.0000 . ?
C2 C19 1.530(3) . ?
C3 B4 1.625(3) . ?
B4 C5 1.637(3) . ?
C5 C8 1.692(2) . ?
C5 B1 1.719(3) . ?
C5 B2 1.718(3) . ?
C5 B5 1.720(3) . ?
C5 B6 1.725(3) . ?
C6 H6a 0.9800 . ?
C6 H6b 0.9800 . ?
C6 H6c 0.9800 . ?
C7 H7a 0.9800 . ?
C7 H7b 0.9800 . ?
C7 H7c 0.9800 . ?
C8 B5 1.722(3) . ?
C8 B6 1.714(3) . ?
C8 B7 1.707(3) . ?
C8 B8 1.721(3) . ?
C9 H9a 0.9800 . ?
C9 H9b 0.9800 . ?
C9 H9c 0.9800 . ?
C10 H10a 0.9800 . ?
C10 H10b 0.9800 . ?
C10 H10c 0.9800 . ?
C11 H11a 0.9800 . ?
C11 H11b 0.9800 . ?
C11 H11c 0.9800 . ?
C12 H12 1.0000 . ?
C12 C13 1.519(3) . ?
C12 C14 1.522(3) . ?
C13 H13a 0.9800 . ?
C13 H13b 0.9800 . ?
C13 H13c 0.9800 . ?
C14 H14a 0.9800 . ?
C14 H14b 0.9800 . ?
C14 H14c 0.9800 . ?
C15 C16 1.498(3) . ?
C15 C17 1.349(3) . ?
C16 H16a 0.9800 . ?
C16 H16b 0.9800 . ?
C16 H16c 0.9800 . ?
C17 C18 1.499(3) . ?
C18 H18a 0.9800 . ?
C18 H18b 0.9800 . ?
C18 H18c 0.9800 . ?
C19 H19a 0.9800 . ?
C19 H19b 0.9800 . ?
C19 H19c 0.9800 . ?
C20 H20a 0.9800 . ?
C20 H20b 0.9800 . ?
C20 H20c 0.9800 . ?
B1 H1 1.1200 . ?
B1 B2 1.773(3) . ?
B1 B3 1.781(3) . ?
B1 B6 1.773(3) . ?
B1 B10 1.773(3) . ?
B2 H2a 1.1200 . ?
B2 B3 1.783(3) . ?
B2 B0aa 1.775(3) . ?
B2 B5 1.777(3) . ?
B3 H3 1.1200 . ?
B3 B0aa 1.778(3) . ?
B3 B9 1.776(3) . ?
B3 B10 1.790(3) . ?
B0aa H0aa 1.1200 . ?
B0aa B5 1.783(3) . ?
B0aa B8 1.775(3) . ?
B0aa B9 1.788(3) . ?
B5 H5 1.1200 . ?
B5 B8 1.776(3) . ?
B6 H6 1.1200 . ?
B6 B7 1.773(3) . ?
B6 B10 1.779(3) . ?
B7 H7 1.1200 . ?
B7 B8 1.772(3) . ?
B7 B9 1.779(3) . ?
B7 B10 1.773(3) . ?
B8 H8 1.1200 . ?
B8 B9 1.767(3) . ?
B9 H9 1.1200 . ?
B9 B10 1.788(3) . ?
B10 H10 1.1200 . ?
